data_4326193
loop_
_publ_author_name
'Chao Chen'
'Huayu Qiu'
'Wanzhi Chen'

_publ_section_title
;
 Synthesis and Characterization of Nickel Inverse 9-Metallacrown-3,
 Palladium-Silver, and Dinuclear Platinum Complexes Containing
 Pyrazole-Functionalized NHC Ligands
;
_journal_name_full 'Inorganic Chemistry'
_journal_page_first 8671
_journal_page_last 8678
_journal_paper_doi 10.1021/ic2012233
_journal_volume 50
_journal_year 2011
_chemical_formula_sum 'C36 H36 F12 N18 Ni3 O2 P2 S0'
_chemical_formula_weight 1218.90
_chemical_name_systematic
; 
 ? 
;
_space_group_IT_number 147
_symmetry_cell_setting trigonal
_symmetry_space_group_name_Hall '-P 3'
_symmetry_space_group_name_H-M 'P -3'
_atom_sites_solution_hydrogens geom
_atom_sites_solution_primary direct
_atom_sites_solution_secondary difmap
_audit_creation_method SHELXL-97
_cell_angle_alpha 90.00
_cell_angle_beta 90.00
_cell_angle_gamma 120.00
_cell_formula_units_Z 2
_cell_length_a 12.9966(14)
_cell_length_b 12.9966(14)
_cell_length_c 16.4807(16)
_cell_measurement_temperature 298(2)
_cell_volume 2410.8(4)
_computing_cell_refinement 'Bruker SMART'
_computing_data_collection 'Bruker SMART'
_computing_data_reduction 'Bruker SAINT'
_computing_molecular_graphics 'Bruker SHELXTL'
_computing_publication_material 'Bruker SHELXTL'
_computing_structure_refinement 'Bruker SHELXTL'
_computing_structure_solution 'Bruker SHELXTL'
_diffrn_ambient_temperature 298(2)
_diffrn_measured_fraction_theta_full 0.992
_diffrn_measured_fraction_theta_max 0.992
_diffrn_measurement_device_type 'CCD area detector'
_diffrn_measurement_method 'phi and omega scans'
_diffrn_radiation_monochromator graphite
_diffrn_radiation_source 'fine-focus sealed tube'
_diffrn_radiation_type MoK\a
_diffrn_radiation_wavelength 0.71073
_diffrn_reflns_av_R_equivalents 0.1963
_diffrn_reflns_av_sigmaI/netI 0.1376
_diffrn_reflns_limit_h_max 15
_diffrn_reflns_limit_h_min -15
_diffrn_reflns_limit_k_max 14
_diffrn_reflns_limit_k_min -15
_diffrn_reflns_limit_l_max 10
_diffrn_reflns_limit_l_min -19
_diffrn_reflns_number 10137
_diffrn_reflns_theta_full 25.00
_diffrn_reflns_theta_max 25.00
_diffrn_reflns_theta_min 1.81
_exptl_absorpt_coefficient_mu 1.328
_exptl_absorpt_correction_T_max 0.7865
_exptl_absorpt_correction_T_min 0.7325
_exptl_absorpt_correction_type multi-scan
_exptl_absorpt_process_details sadabs
_exptl_crystal_colour yellow
_exptl_crystal_density_diffrn 1.679
_exptl_crystal_description block
_exptl_crystal_F_000 1232
_exptl_crystal_size_max 0.25
_exptl_crystal_size_mid 0.20
_exptl_crystal_size_min 0.19
_refine_diff_density_max 2.144
_refine_diff_density_min -1.259
_refine_diff_density_rms 0.187
_refine_ls_extinction_method none
_refine_ls_goodness_of_fit_ref 1.040
_refine_ls_hydrogen_treatment constr
_refine_ls_matrix_type full
_refine_ls_number_parameters 266
_refine_ls_number_reflns 2823
_refine_ls_number_restraints 0
_refine_ls_restrained_S_all 1.040
_refine_ls_R_factor_all 0.1600
_refine_ls_R_factor_gt 0.1076
_refine_ls_shift/su_max 0.001
_refine_ls_shift/su_mean 0.000
_refine_ls_structure_factor_coef Fsqd
_refine_ls_weighting_details 'calc w=1/[\s^2^(Fo^2^)+(0.2000P)^2^+0.0000P] where P=(Fo^2^+2Fc^2^)/3'
_refine_ls_weighting_scheme calc
_refine_ls_wR_factor_gt 0.2818
_refine_ls_wR_factor_ref 0.3353
_reflns_number_gt 1510
_reflns_number_total 2823
_reflns_threshold_expression >2sigma(I)
_cod_data_source_file ic2012233_si_002_3.cif
_cod_data_source_block 3
_cod_database_code 4326193

loop_
_symmetry_equiv_pos_as_xyz
'x, y, z'
'-y, x-y, z'
'-x+y, -x, z'
'-x, -y, -z'
'y, -x+y, -z'
'x-y, x, -z'

loop_
_atom_site_label
_atom_site_type_symbol
_atom_site_fract_x
_atom_site_fract_y
_atom_site_fract_z
_atom_site_U_iso_or_equiv
_atom_site_adp_type
_atom_site_occupancy
_atom_site_symmetry_multiplicity
_atom_site_calc_flag
_atom_site_refinement_flags
_atom_site_disorder_assembly
_atom_site_disorder_group
Ni1 Ni 0.12326(11) 0.15113(11) 0.21078(8) 0.0426(6) Uani 1 1 d . . .
H1A H 0.0000 0.0000 0.1186 0.00(6) Uiso 0.50 3 d SPR A 2
O1 O 0.0000 0.0000 0.1684(7) 0.050(3) Uani 1 3 d S . .
O2 O 0.954(3) 0.215(3) 0.9887(14) 0.131(9) Uani 0.50 1 d P . .
H2C H 0.8814 0.1619 0.9950 0.00(4) Uiso 0.50 1 d PR . .
H2D H 0.9951 0.1815 0.9895 0.00(4) Uiso 0.50 1 d PR . .
N1 N 0.2269(7) 0.3448(8) 0.3263(6) 0.048(2) Uani 1 1 d . . .
N2 N 0.3556(8) 0.3338(8) 0.2522(6) 0.052(2) Uani 1 1 d . . .
N3 N 0.2269(8) 0.0956(7) 0.2047(6) 0.048(2) Uani 1 1 d . . .
N4 N 0.1906(8) -0.0212(7) 0.1965(6) 0.049(2) Uani 1 1 d . . .
N5 N 0.0483(8) 0.1937(8) 0.3750(6) 0.053(2) Uani 1 1 d . . .
N6 N 0.1005(8) 0.3948(8) 0.3926(6) 0.057(3) Uani 1 1 d . . .
C1 C 0.2387(9) 0.2802(9) 0.2657(7) 0.047(3) Uani 1 1 d . . .
C2 C 0.3356(10) 0.4402(11) 0.3463(8) 0.057(3) Uani 1 1 d . . .
H2 H 0.3502 0.4988 0.3844 0.000(16) Uiso 1 1 calc R . .
C3 C 0.4140(11) 0.4328(11) 0.3016(8) 0.062(3) Uani 1 1 d . . .
H3 H 0.4956 0.4851 0.3027 0.000(15) Uiso 1 1 calc R . .
C4 C 0.4098(10) 0.2908(9) 0.1945(8) 0.051(3) Uani 1 1 d . . .
H4A H 0.4922 0.3206 0.2091 0.000(15) Uiso 1 1 calc R . .
H4B H 0.4077 0.3199 0.1407 0.000(15) Uiso 1 1 calc R . .
C5 C 0.3457(9) 0.1597(10) 0.1941(7) 0.049(3) Uani 1 1 d . . .
C6 C 0.3874(11) 0.0838(10) 0.1760(7) 0.056(3) Uani 1 1 d . . .
H6 H 0.4653 0.1040 0.1644 0.000(16) Uiso 1 1 calc R . .
C7 C 0.2864(9) -0.0322(9) 0.1789(8) 0.052(3) Uani 1 1 d . . .
C8 C 0.2808(11) -0.1455(10) 0.1637(9) 0.068(4) Uani 1 1 d . . .
H8A H 0.2849 -0.1798 0.2144 0.000(16) Uiso 1 1 calc R . .
H8B H 0.3463 -0.1328 0.1300 0.000(16) Uiso 1 1 calc R . .
H8C H 0.2075 -0.1985 0.1369 0.000(16) Uiso 1 1 calc R . .
C9 C 0.1179(9) 0.3094(9) 0.3671(7) 0.046(3) Uani 1 1 d . . .
C10 C -0.0020(10) 0.3573(10) 0.4298(8) 0.059(3) Uani 1 1 d . . .
H10 H -0.0189 0.4139 0.4503 0.000(16) Uiso 1 1 calc R . .
C11 C -0.0825(12) 0.2432(11) 0.4398(8) 0.059(3) Uani 1 1 d . . .
H11 H -0.1550 0.2192 0.4652 0.000(16) Uiso 1 1 calc R . .
C12 C -0.0525(11) 0.1631(12) 0.4105(7) 0.059(3) Uani 1 1 d . . .
H12 H -0.1070 0.0825 0.4163 0.000(15) Uiso 1 1 calc R . .
P1 P 0.6667 0.3333 0.0256(4) 0.0636(15) Uani 1 3 d S . .
P2 P 0.6667 0.3333 0.3999(5) 0.0738(18) Uani 1 3 d S . .
F1 F 0.6667 0.3333 -0.0699(8) 0.081(4) Uani 1 3 d S B .
F2 F 0.6667 0.3333 0.1219(9) 0.098(5) Uani 1 3 d S B .
F3 F 0.641(11) 0.201(5) 0.030(2) 0.077(9) Uani 0.33 1 d P B 1
F4 F 0.713(12) 0.242(10) 0.033(2) 0.072(10) Uani 0.33 1 d P B 2
F5 F 0.772(10) 0.305(14) 0.022(3) 0.093(14) Uani 0.33 1 d P B 3
F6 F 0.806(6) 0.377(14) 0.025(3) 0.097(19) Uani 0.33 1 d P B 4
F7 F 0.7492(10) 0.3065(9) 0.3427(7) 0.115(3) Uani 1 1 d . . .
F8 F 0.7772(10) 0.4130(10) 0.4528(6) 0.115(3) Uani 1 1 d . . .

loop_
_atom_site_aniso_label
_atom_site_aniso_U_11
_atom_site_aniso_U_22
_atom_site_aniso_U_33
_atom_site_aniso_U_23
_atom_site_aniso_U_13
_atom_site_aniso_U_12
Ni1 0.0306(8) 0.0322(8) 0.0654(10) 0.0005(6) -0.0005(6) 0.0160(6)
O1 0.050(5) 0.050(5) 0.050(8) 0.000 0.000 0.025(2)
O2 0.14(3) 0.14(2) 0.12(2) 0.006(17) 0.006(17) 0.08(2)
N1 0.032(5) 0.042(5) 0.070(6) -0.002(4) 0.000(4) 0.018(4)
N2 0.042(5) 0.046(5) 0.074(6) 0.001(5) 0.000(5) 0.026(5)
N3 0.039(5) 0.032(5) 0.072(6) 0.007(4) 0.004(4) 0.016(4)
N4 0.037(5) 0.033(5) 0.068(6) 0.009(4) 0.003(4) 0.011(4)
N5 0.034(5) 0.049(6) 0.071(6) 0.003(5) -0.001(4) 0.018(4)
N6 0.043(5) 0.043(5) 0.078(7) 0.004(5) 0.003(5) 0.017(5)
C1 0.034(6) 0.037(6) 0.070(7) 0.004(5) 0.002(5) 0.019(5)
C2 0.039(6) 0.056(7) 0.076(8) 0.000(6) 0.008(6) 0.025(6)
C3 0.041(7) 0.068(8) 0.083(8) 0.006(7) 0.006(6) 0.031(6)
C4 0.041(6) 0.040(6) 0.075(8) 0.001(6) -0.004(5) 0.023(5)
C5 0.037(6) 0.043(6) 0.072(7) -0.002(5) -0.004(5) 0.025(5)
C6 0.053(7) 0.043(6) 0.079(8) 0.014(6) 0.006(6) 0.029(6)
C7 0.044(6) 0.033(6) 0.079(8) 0.004(5) 0.001(6) 0.019(5)
C8 0.054(8) 0.036(6) 0.107(10) 0.017(7) 0.011(7) 0.018(6)
C9 0.035(6) 0.034(6) 0.066(7) 0.004(5) 0.005(5) 0.015(5)
C10 0.052(7) 0.041(6) 0.075(8) 0.013(6) 0.004(6) 0.015(6)
C11 0.055(7) 0.056(7) 0.072(8) 0.005(6) -0.006(6) 0.032(6)
C12 0.051(7) 0.059(8) 0.075(8) 0.004(6) -0.004(6) 0.034(7)
P1 0.060(2) 0.060(2) 0.070(4) 0.000 0.000 0.0301(11)
P2 0.055(2) 0.055(2) 0.111(5) 0.000 0.000 0.0277(11)
F1 0.086(6) 0.086(6) 0.071(8) 0.000 0.000 0.043(3)
F2 0.104(7) 0.104(7) 0.086(10) 0.000 0.000 0.052(4)
F3 0.04(2) 0.10(3) 0.09(2) 0.003(17) 0.01(2) 0.04(4)
F4 0.05(4) 0.08(4) 0.083(18) 0.00(2) 0.02(3) 0.03(2)
F5 0.07(6) 0.10(5) 0.11(3) -0.01(4) -0.01(3) 0.03(4)
F6 0.08(3) 0.08(3) 0.11(3) 0.00(4) 0.00(2) 0.04(5)
F7 0.130(8) 0.079(6) 0.137(8) 0.032(6) 0.033(7) 0.051(6)
F8 0.125(8) 0.121(8) 0.131(8) 0.025(7) 0.048(7) 0.087(7)

loop_
_atom_type_symbol
_atom_type_description
_atom_type_scat_dispersion_real
_atom_type_scat_dispersion_imag
_atom_type_scat_source
C C 0.0033 0.0016 'International Tables Vol C Tables 4.2.6.8 and 6.1.1.4'
H H 0.0000 0.0000 'International Tables Vol C Tables 4.2.6.8 and 6.1.1.4'
N N 0.0061 0.0033 'International Tables Vol C Tables 4.2.6.8 and 6.1.1.4'
O O 0.0106 0.0060 'International Tables Vol C Tables 4.2.6.8 and 6.1.1.4'
F F 0.0171 0.0103 'International Tables Vol C Tables 4.2.6.8 and 6.1.1.4'
P P 0.1023 0.0942 'International Tables Vol C Tables 4.2.6.8 and 6.1.1.4'
S S 0.1246 0.1234 'International Tables Vol C Tables 4.2.6.8 and 6.1.1.4'
Ni Ni 0.3393 1.1124 'International Tables Vol C Tables 4.2.6.8 and 6.1.1.4'

loop_
_geom_angle_atom_site_label_1
_geom_angle_atom_site_label_2
_geom_angle_atom_site_label_3
_geom_angle
_geom_angle_site_symmetry_1
_geom_angle_site_symmetry_3
N3 Ni1 C1 87.8(4) . .
N3 Ni1 N4 169.5(4) . 2
C1 Ni1 N4 96.0(4) . 2
N3 Ni1 O1 88.8(3) . .
C1 Ni1 O1 170.6(4) . .
N4 Ni1 O1 88.9(3) 2 .
Ni1 O1 Ni1 107.8(4) . 2
Ni1 O1 Ni1 107.8(4) . 3
Ni1 O1 Ni1 107.8(4) 2 3
C1 N1 C2 110.5(9) . .
C1 N1 C9 123.3(9) . .
C2 N1 C9 126.0(10) . .
C1 N2 C3 109.8(10) . .
C1 N2 C4 123.5(10) . .
C3 N2 C4 126.7(9) . .
C5 N3 N4 109.2(9) . .
C5 N3 Ni1 127.4(7) . .
N4 N3 Ni1 122.6(7) . .
N3 N4 C7 108.5(8) . .
N3 N4 Ni1 114.9(7) . 3
C7 N4 Ni1 136.6(7) . 3
C12 N5 C9 113.8(11) . .
C9 N6 C10 114.0(10) . .
N2 C1 N1 104.4(9) . .
N2 C1 Ni1 126.3(9) . .
N1 C1 Ni1 129.3(8) . .
C3 C2 N1 106.8(11) . .
C2 C3 N2 108.4(11) . .
N2 C4 C5 110.2(9) . .
N3 C5 C6 109.0(10) . .
N3 C5 C4 121.5(9) . .
C6 C5 C4 129.2(10) . .
C5 C6 C7 105.5(10) . .
N4 C7 C6 107.8(9) . .
N4 C7 C8 124.0(10) . .
C6 C7 C8 128.2(10) . .
N6 C9 N5 128.8(10) . .
N6 C9 N1 116.4(9) . .
N5 C9 N1 114.8(10) . .
N6 C10 C11 123.8(13) . .
C10 C11 C12 116.1(13) . .
N5 C12 C11 123.5(12) . .
F1 P1 F3 92.5(12) . .
F1 P1 F3 92.5(12) . 2_655
F3 P1 F3 119.82(19) . 2_655
F1 P1 F3 92.5(12) . 3_665
F3 P1 F3 119.82(19) . 3_665
F3 P1 F3 119.82(19) 2_655 3_665
F1 P1 F4 94.5(13) . .
F3 P1 F4 29.8(13) . .
F3 P1 F4 90.1(13) 2_655 .
F3 P1 F4 149.0(12) 3_665 .
F1 P1 F4 94.5(13) . 2_655
F3 P1 F4 149.0(12) . 2_655
F3 P1 F4 29.8(13) 2_655 2_655
F3 P1 F4 90.1(13) 3_665 2_655
F4 P1 F4 119.4(4) . 2_655
F1 P1 F4 94.5(13) . 3_665
F3 P1 F4 90.1(13) . 3_665
F3 P1 F4 149.0(12) 2_655 3_665
F3 P1 F4 29.8(13) 3_665 3_665
F4 P1 F4 119.4(4) . 3_665
F4 P1 F4 119.4(4) 2_655 3_665
F1 P1 F5 88(2) . .
F3 P1 F5 59(2) . .
F3 P1 F5 61(2) 2_655 .
F3 P1 F5 179(2) 3_665 .
F4 P1 F5 29.7(17) . .
F4 P1 F5 91.2(15) 2_655 .
F4 P1 F5 148.9(16) 3_665 .
F1 P1 F5 88(2) . 3_665
F3 P1 F5 61(2) . 3_665
F3 P1 F5 179(2) 2_655 3_665
F3 P1 F5 59(2) 3_665 3_665
F4 P1 F5 91.2(15) . 3_665
F4 P1 F5 148.9(16) 2_655 3_665
F4 P1 F5 29.7(17) 3_665 3_665
F5 P1 F5 119.9(2) . 3_665
F1 P1 F5 88(2) . 2_655
F3 P1 F5 179(2) . 2_655
F3 P1 F5 59(2) 2_655 2_655
F3 P1 F5 61(2) 3_665 2_655
F4 P1 F5 148.9(16) . 2_655
F4 P1 F5 29.7(17) 2_655 2_655
F4 P1 F5 91.2(15) 3_665 2_655
F5 P1 F5 119.9(2) . 2_655
F5 P1 F5 119.9(2) 3_665 2_655
F1 P1 F2 180.000(1) . .
F3 P1 F2 87.5(12) . .
F3 P1 F2 87.5(12) 2_655 .
F3 P1 F2 87.5(12) 3_665 .
F4 P1 F2 85.5(13) . .
F4 P1 F2 85.5(13) 2_655 .
F4 P1 F2 85.5(13) 3_665 .
F5 P1 F2 92(2) . .
F5 P1 F2 92(2) 3_665 .
F5 P1 F2 92(2) 2_655 .
F1 P1 F6 89.7(18) . .
F3 P1 F6 88.3(16) . .
F3 P1 F6 31.9(16) 2_655 .
F3 P1 F6 151.7(16) 3_665 .
F4 P1 F6 58.6(16) . .
F4 P1 F6 61.6(16) 2_655 .
F4 P1 F6 175.6(19) 3_665 .
F5 P1 F6 29.6(16) . .
F5 P1 F6 149.4(16) 3_665 .
F5 P1 F6 90.5(16) 2_655 .
F2 P1 F6 90.3(18) . .
F8 P2 F8 91.5(6) 3_665 .
F8 P2 F8 91.5(6) 3_665 2_655
F8 P2 F8 91.5(6) . 2_655
F8 P2 F7 91.2(5) 3_665 .
F8 P2 F7 88.7(6) . .
F8 P2 F7 177.3(6) 2_655 .
F8 P2 F7 88.7(6) 3_665 3_665
F8 P2 F7 177.3(6) . 3_665
F8 P2 F7 91.2(5) 2_655 3_665
F7 P2 F7 88.6(7) . 3_665
F8 P2 F7 177.3(6) 3_665 2_655
F8 P2 F7 91.2(5) . 2_655
F8 P2 F7 88.7(6) 2_655 2_655
F7 P2 F7 88.6(7) . 2_655
F7 P2 F7 88.6(7) 3_665 2_655

loop_
_geom_bond_atom_site_label_1
_geom_bond_atom_site_label_2
_geom_bond_distance
_geom_bond_site_symmetry_2
Ni1 N3 1.821(9) .
Ni1 C1 1.835(11) .
Ni1 N4 1.866(9) 2
Ni1 O1 1.941(5) .
O1 Ni1 1.941(5) 2
O1 Ni1 1.941(5) 3
N1 C1 1.362(14) .
N1 C2 1.375(14) .
N1 C9 1.422(13) .
N2 C1 1.337(13) .
N2 C3 1.385(16) .
N2 C4 1.451(14) .
N3 C5 1.350(13) .
N3 N4 1.353(11) .
N4 C7 1.354(14) .
N4 Ni1 1.866(9) 3
N5 C12 1.302(14) .
N5 C9 1.318(13) .
N6 C9 1.307(13) .
N6 C10 1.319(15) .
C2 C3 1.298(16) .
C4 C5 1.476(15) .
C5 C6 1.375(15) .
C6 C7 1.421(15) .
C7 C8 1.459(16) .
C10 C11 1.330(16) .
C11 C12 1.370(16) .
P1 F1 1.575(14) .
P1 F3 1.58(4) .
P1 F3 1.58(4) 2_655
P1 F3 1.58(4) 3_665
P1 F4 1.58(4) .
P1 F4 1.58(4) 2_655
P1 F4 1.58(4) 3_665
P1 F5 1.59(5) .
P1 F5 1.59(5) 3_665
P1 F5 1.59(5) 2_655
P1 F2 1.588(16) .
P1 F6 1.61(5) .
P2 F8 1.552(13) 3_665
P2 F8 1.552(13) .
P2 F8 1.552(13) 2_655
P2 F7 1.592(12) .
P2 F7 1.592(12) 3_665
P2 F7 1.592(12) 2_655
